data_7037237
loop_
_publ_author_name
'Henckel, Danielle A.'
'Lin, Yuting F.'
'McCormick, Theresa M.'
'Kaminsky, Werner'
'Cossairt, Brandi M.'

_publ_section_title
;
 A doubly deprotonated diimine dioximate metalloligand as a synthon for
 multimetallic complex assembly.
;
_journal_issue 24
_journal_name_full 'Dalton transactions (Cambridge, England : 2003)'
_journal_page_first 10068
_journal_page_last 10075
_journal_paper_doi 10.1039/c5dt03650j
_journal_volume 45
_journal_year 2016
_chemical_absolute_configuration ad
_chemical_formula_moiety 'C28 H48 Co N8 Na O7, 2(C24 H20 B)'
_chemical_formula_sum 'C76 H88 B2 Co N8 Na O7'
_chemical_formula_weight 1329.08
_chemical_name_common dh3_29
_chemical_name_systematic
;
[(DO)2en(ImMe)2CoNa-15crown5][BPh4]2
;
_space_group_IT_number 1
_symmetry_cell_setting triclinic
_symmetry_Int_Tables_number 1
_symmetry_space_group_name_Hall 'P 1'
_symmetry_space_group_name_H-M 'P 1'
_atom_sites_solution_hydrogens geom
_atom_sites_solution_primary direct
_atom_sites_solution_secondary difmap
_audit_conform_dict_location ftp://ftp.iucr.org/pub/cif_core.dic
_audit_conform_dict_name cif_core.dic
_audit_conform_dict_version 2.4
_audit_creation_date 2014-12-08T14:51:52-00:00
_audit_creation_method 'WinGX routine CIF_UPDATE'
_audit_update_record
;
2015-10-27 deposited with the CCDC.
2015-11-13 downloaded from the CCDC.
;
_cell_angle_alpha 72.344(5)
_cell_angle_beta 66.193(4)
_cell_angle_gamma 73.679(4)
_cell_formula_units_Z 1
_cell_length_a 11.8905(14)
_cell_length_b 12.4560(16)
_cell_length_c 13.6113(17)
_cell_measurement_reflns_used 161
_cell_measurement_temperature 100(2)
_cell_measurement_theta_max 20
_cell_measurement_theta_min 3
_cell_volume 1728.2(4)
_computing_cell_refinement 'SAINT (Bruker, 2007)'
_computing_data_collection 'APEX2 (Bruker, 2007)'
_computing_data_reduction 'SAINT (Bruker, 2007)'
_computing_molecular_graphics 'ORTEP-3 for Windows (Farrugia, 1997)'
_computing_publication_material 'SHELXL-97 (Sheldrick, 1997)'
_computing_structure_refinement 'SHELXL-97 (Sheldrick, 2008)'
_computing_structure_solution 'SHELXS97 (Sheldrick, 1997)'
_diffrn_ambient_temperature 100(2)
_diffrn_measured_fraction_theta_full 1
_diffrn_measured_fraction_theta_max 0.991
_diffrn_measurement_device_type 'Bruker APEXII CCD area-detector'
_diffrn_measurement_method '\f and \w scans'
_diffrn_radiation_monochromator graphite
_diffrn_radiation_type MoK\a
_diffrn_radiation_wavelength 0.71073
_diffrn_reflns_av_R_equivalents 0.1023
_diffrn_reflns_av_unetI/netI 0.1648
_diffrn_reflns_limit_h_max 15
_diffrn_reflns_limit_h_min -15
_diffrn_reflns_limit_k_max 16
_diffrn_reflns_limit_k_min -16
_diffrn_reflns_limit_l_max 18
_diffrn_reflns_limit_l_min -18
_diffrn_reflns_number 57397
_diffrn_reflns_theta_full 25
_diffrn_reflns_theta_max 28.37
_diffrn_reflns_theta_min 2.05
_diffrn_source 'fine-focus sealed tube'
_exptl_absorpt_coefficient_mu 0.315
_exptl_absorpt_correction_T_max 0.9745
_exptl_absorpt_correction_T_min 0.8897
_exptl_absorpt_correction_type multi-scan
_exptl_absorpt_process_details '(SADABS; Bruker, 2007)'
_exptl_crystal_colour orange
_exptl_crystal_density_diffrn 1.277
_exptl_crystal_density_method 'not measured'
_exptl_crystal_description shard
_exptl_crystal_F_000 704
_exptl_crystal_size_max 0.08
_exptl_crystal_size_mid 0.03
_exptl_crystal_size_min 0.03
_refine_diff_density_max 0.52
_refine_diff_density_min -0.521
_refine_diff_density_rms 0.111
_refine_ls_abs_structure_details 'Flack H D (1983), Acta Cryst. A39, 876-881'
_refine_ls_abs_structure_Flack 0.036(12)
_refine_ls_extinction_method none
_refine_ls_goodness_of_fit_ref 0.994
_refine_ls_hydrogen_treatment constr
_refine_ls_matrix_type full
_refine_ls_number_parameters 865
_refine_ls_number_reflns 33864
_refine_ls_number_restraints 21
_refine_ls_restrained_S_all 0.994
_refine_ls_R_factor_all 0.1308
_refine_ls_R_factor_gt 0.0677
_refine_ls_shift/su_max 0.008
_refine_ls_shift/su_mean 0
_refine_ls_structure_factor_coef Fsqd
_refine_ls_weighting_details 'calc w=1/[\s^2^(Fo^2^)+(0.0313P)^2^+0.0000P] where P=(Fo^2^+2Fc^2^)/3'
_refine_ls_weighting_scheme calc
_refine_ls_wR_factor_gt 0.1102
_refine_ls_wR_factor_ref 0.1303
_reflns_number_gt 21543
_reflns_number_total 33864
_reflns_threshold_expression >2\s(I)
_cod_data_source_file c5dt03650j2.cif
_cod_data_source_block twin5
_cod_depositor_comments 'Adding full bibliography for 7037228--7037238.cif.'
_cod_database_code 7037237

loop_
_symmetry_equiv_pos_as_xyz
'x, y, z'

loop_
_atom_site_label
_atom_site_type_symbol
_atom_site_fract_x
_atom_site_fract_y
_atom_site_fract_z
_atom_site_U_iso_or_equiv
_atom_site_adp_type
_atom_site_occupancy
_atom_site_symmetry_multiplicity
_atom_site_calc_flag
_atom_site_refinement_flags
C1 C 0.3801(4) -0.3827(4) 0.7872(4) 0.0230(12) Uani 1 1 d .
H1A H 0.3684 -0.3002 0.7812 0.035 Uiso 1 1 calc R
H1B H 0.3093 -0.4131 0.8477 0.035 Uiso 1 1 calc R
H1C H 0.3851 -0.3963 0.7182 0.035 Uiso 1 1 calc R
C2 C 0.4992(4) -0.4417(4) 0.8094(4) 0.0149(11) Uani 1 1 d .
C3 C 0.5100(4) -0.5384(4) 0.9000(4) 0.0202(12) Uani 1 1 d U
C4 C 0.4054(4) -0.6003(4) 0.9751(4) 0.0264(12) Uani 1 1 d .
H4A H 0.3719 -0.5796 1.0469 0.04 Uiso 1 1 calc R
H4B H 0.4363 -0.6831 0.9843 0.04 Uiso 1 1 calc R
H4C H 0.3392 -0.579 0.9436 0.04 Uiso 1 1 calc R
C5 C 0.6581(4) -0.6539(4) 0.9930(4) 0.0291(13) Uani 1 1 d .
H5A H 0.6309 -0.7258 1.003 0.035 Uiso 1 1 calc R
H5B H 0.6175 -0.6285 1.0636 0.035 Uiso 1 1 calc R
C6 C 0.7992(4) -0.6759(4) 0.9622(4) 0.0211(12) Uani 1 1 d .
H6A H 0.8202 -0.6763 1.0257 0.025 Uiso 1 1 calc R
H6B H 0.8356 -0.7517 0.9427 0.025 Uiso 1 1 calc R
C7 C 1.0669(4) -0.6415(4) 0.8703(4) 0.0253(12) Uani 1 1 d .
H7A H 1.0315 -0.6592 0.9508 0.038 Uiso 1 1 calc R
H7B H 1.1343 -0.5984 0.846 0.038 Uiso 1 1 calc R
H7C H 1.1002 -0.713 0.8438 0.038 Uiso 1 1 calc R
C8 C 0.9662(4) -0.5705(4) 0.8245(4) 0.0171(11) Uani 1 1 d .
C9 C 0.9917(4) -0.4796(4) 0.7273(4) 0.0192(12) Uani 1 1 d .
C10 C 1.1150(4) -0.4442(4) 0.6622(4) 0.0289(13) Uani 1 1 d .
H10A H 1.1532 -0.4745 0.5951 0.043 Uiso 1 1 calc R
H10B H 1.1697 -0.4745 0.7061 0.043 Uiso 1 1 calc R
H10C H 1.1036 -0.3604 0.6425 0.043 Uiso 1 1 calc R
C11 C 0.7610(4) -0.5615(4) 0.6063(4) 0.0155(11) Uani 1 1 d .
H11 H 0.7201 -0.4884 0.5781 0.019 Uiso 1 1 calc R
C12 C 0.8424(5) -0.7014(4) 0.7102(5) 0.0396(16) Uani 1 1 d .
H12 H 0.8694 -0.7455 0.7697 0.047 Uiso 1 1 calc R
C13 C 0.8568(5) -0.7393(4) 0.6219(4) 0.0384(15) Uani 1 1 d .
H13 H 0.8959 -0.8135 0.6077 0.046 Uiso 1 1 calc R
C14 C 0.7926(4) -0.6543(4) 0.4554(4) 0.0264(13) Uani 1 1 d .
H14A H 0.8724 -0.6914 0.409 0.04 Uiso 1 1 calc R
H14B H 0.7698 -0.5762 0.416 0.04 Uiso 1 1 calc R
H14C H 0.7275 -0.6981 0.4732 0.04 Uiso 1 1 calc R
C15 C 0.7244(4) -0.3859(4) 0.9729(4) 0.0131(11) Uani 1 1 d .
H15 H 0.747 -0.4575 1.0172 0.016 Uiso 1 1 calc R
C16 C 0.6765(4) -0.2566(4) 0.8407(4) 0.0219(12) Uani 1 1 d .
H16 H 0.6596 -0.2212 0.7744 0.026 Uiso 1 1 calc R
C17 C 0.6732(4) -0.2016(4) 0.9147(4) 0.0221(12) Uani 1 1 d .
H17 H 0.6532 -0.1212 0.9098 0.027 Uiso 1 1 calc R
C18 C 0.7066(4) -0.2639(4) 1.0958(4) 0.0209(12) Uani 1 1 d .
H18A H 0.622 -0.2576 1.1508 0.031 Uiso 1 1 calc R
H18B H 0.7376 -0.1928 1.078 0.031 Uiso 1 1 calc R
H18C H 0.762 -0.3282 1.1255 0.031 Uiso 1 1 calc R
C19 C 0.9480(4) -0.3398(4) 0.3428(4) 0.0340(13) Uani 1 1 d .
H19A H 0.9483 -0.3964 0.4119 0.041 Uiso 1 1 calc R
H19B H 1.0263 -0.3606 0.2827 0.041 Uiso 1 1 calc R
C20 C 0.8376(4) -0.3373(5) 0.3166(4) 0.0329(13) Uani 1 1 d .
H20A H 0.8365 -0.2784 0.249 0.039 Uiso 1 1 calc R
H20B H 0.8418 -0.4126 0.3037 0.039 Uiso 1 1 calc R
C21 C 0.6253(5) -0.2435(4) 0.3730(4) 0.0329(15) Uani 1 1 d .
H21A H 0.5852 -0.2929 0.3571 0.04 Uiso 1 1 calc R
H21B H 0.6564 -0.1859 0.3049 0.04 Uiso 1 1 calc R
C22 C 0.5313(4) -0.1842(4) 0.4623(4) 0.0297(13) Uani 1 1 d .
H22A H 0.4579 -0.1406 0.4412 0.036 Uiso 1 1 calc R
H22B H 0.5025 -0.2412 0.5316 0.036 Uiso 1 1 calc R
C23 C 0.5099(4) -0.0469(4) 0.5610(4) 0.0339(14) Uani 1 1 d .
H23A H 0.4738 -0.1013 0.6301 0.041 Uiso 1 1 calc R
H23B H 0.4406 0.0056 0.5384 0.041 Uiso 1 1 calc R
C24 C 0.5848(5) 0.0201(4) 0.5782(4) 0.0372(15) Uani 1 1 d .
H24A H 0.6289 0.068 0.5073 0.045 Uiso 1 1 calc R
H24B H 0.5291 0.071 0.6291 0.045 Uiso 1 1 calc R
C25 C 0.7644(4) -0.0086(4) 0.6282(4) 0.0299(13) Uani 1 1 d .
H25A H 0.7991 -0.0589 0.6851 0.036 Uiso 1 1 calc R
H25B H 0.7231 0.0657 0.6501 0.036 Uiso 1 1 calc R
C26 C 0.8693(5) 0.0108(4) 0.5201(4) 0.0372(15) Uani 1 1 d .
H26A H 0.8384 0.07 0.4649 0.045 Uiso 1 1 calc R
H26B H 0.9357 0.0368 0.5285 0.045 Uiso 1 1 calc R
C27 C 1.0159(4) -0.0922(4) 0.3833(4) 0.0322(13) Uani 1 1 d .
H27A H 1.0897 -0.0739 0.3871 0.039 Uiso 1 1 calc R
H27B H 0.9898 -0.0327 0.3254 0.039 Uiso 1 1 calc R
C28 C 1.0476(4) -0.2069(4) 0.3573(4) 0.0340(14) Uani 1 1 d .
H28A H 1.1158 -0.2083 0.2852 0.041 Uiso 1 1 calc R
H28B H 1.0752 -0.2664 0.4143 0.041 Uiso 1 1 calc R
C29 C 0.4195(4) -0.4533(4) 0.2928(4) 0.0165(11) Uani 1 1 d .
C30 C 0.4330(4) -0.4154(4) 0.1801(4) 0.0202(11) Uani 1 1 d .
H30 H 0.4588 -0.4718 0.1378 0.024 Uiso 1 1 calc R
C31 C 0.4112(4) -0.3019(4) 0.1275(4) 0.0249(12) Uani 1 1 d .
H31 H 0.4229 -0.2824 0.0514 0.03 Uiso 1 1 calc R
C32 C 0.3729(4) -0.2179(4) 0.1851(4) 0.0268(13) Uani 1 1 d .
H32 H 0.3575 -0.1396 0.1498 0.032 Uiso 1 1 calc R
C33 C 0.3566(4) -0.2485(4) 0.2964(4) 0.0243(13) Uani 1 1 d .
H33 H 0.3302 -0.1908 0.3374 0.029 Uiso 1 1 calc R
C34 C 0.3789(4) -0.3639(4) 0.3482(4) 0.0220(11) Uani 1 1 d .
H34 H 0.3658 -0.3824 0.4246 0.026 Uiso 1 1 calc R
C35 C 0.5946(4) -0.6452(4) 0.2914(4) 0.0160(11) Uani 1 1 d U
C36 C 0.6392(4) -0.7637(4) 0.3068(4) 0.0196(11) Uani 1 1 d .
H36 H 0.5807 -0.814 0.3445 0.023 Uiso 1 1 calc R
C37 C 0.7671(4) -0.8108(4) 0.2689(4) 0.0245(12) Uani 1 1 d .
H37 H 0.7939 -0.8915 0.2781 0.029 Uiso 1 1 calc R
C38 C 0.8543(4) -0.7380(5) 0.2174(4) 0.0259(13) Uani 1 1 d .
H38 H 0.9411 -0.7692 0.1926 0.031 Uiso 1 1 calc R
C39 C 0.8152(4) -0.6221(4) 0.2026(4) 0.0249(12) Uani 1 1 d .
H39 H 0.8748 -0.5727 0.1678 0.03 Uiso 1 1 calc R
C40 C 0.6867(4) -0.5757(4) 0.2389(3) 0.0177(11) Uani 1 1 d .
H40 H 0.6612 -0.4949 0.2276 0.021 Uiso 1 1 calc R
C41 C 0.3504(4) -0.6446(4) 0.3211(4) 0.0184(11) Uani 1 1 d .
C42 C 0.2213(4) -0.6001(4) 0.3612(4) 0.0241(12) Uani 1 1 d .
H42 H 0.1939 -0.542 0.4019 0.029 Uiso 1 1 calc R
C43 C 0.1322(4) -0.6374(4) 0.3440(4) 0.0307(13) Uani 1 1 d .
H43 H 0.0467 -0.6025 0.3698 0.037 Uiso 1 1 calc R
C44 C 0.1683(4) -0.7258(4) 0.2890(4) 0.0293(14) Uani 1 1 d .
H44 H 0.1079 -0.7535 0.2789 0.035 Uiso 1 1 calc R
C45 C 0.2942(4) -0.7727(4) 0.2492(4) 0.0281(13) Uani 1 1 d .
H45 H 0.321 -0.8328 0.2109 0.034 Uiso 1 1 calc R
C46 C 0.3812(4) -0.7315(4) 0.2656(4) 0.0216(12) Uani 1 1 d .
H46 H 0.4669 -0.7649 0.237 0.026 Uiso 1 1 calc R
C47 C 0.4205(4) -0.6217(4) 0.4780(4) 0.0186(11) Uani 1 1 d .
C48 C 0.4759(4) -0.5729(4) 0.5232(4) 0.0189(11) Uani 1 1 d .
H48 H 0.5208 -0.5131 0.4774 0.023 Uiso 1 1 calc R
C49 C 0.4674(4) -0.6090(4) 0.6333(4) 0.0243(12) Uani 1 1 d .
H49 H 0.5071 -0.5746 0.661 0.029 Uiso 1 1 calc R
C50 C 0.4016(4) -0.6939(4) 0.7011(4) 0.0279(13) Uani 1 1 d .
H50 H 0.3948 -0.7175 0.7762 0.034 Uiso 1 1 calc R
C51 C 0.3459(4) -0.7451(4) 0.6621(4) 0.0242(12) Uani 1 1 d .
H51 H 0.3014 -0.8047 0.7093 0.029 Uiso 1 1 calc R
C52 C 0.3551(4) -0.7086(4) 0.5516(4) 0.0207(12) Uani 1 1 d .
H52 H 0.3153 -0.7444 0.5253 0.025 Uiso 1 1 calc R
C53 C 1.1097(4) -0.0482(4) 0.7689(4) 0.0215(12) Uani 1 1 d .
C54 C 1.1471(4) -0.1317(4) 0.7073(4) 0.0262(12) Uani 1 1 d .
H54 H 1.1479 -0.2095 0.7455 0.031 Uiso 1 1 calc R
C55 C 1.1832(4) -0.1075(5) 0.5937(4) 0.0323(14) Uani 1 1 d .
H55 H 1.2075 -0.1674 0.5557 0.039 Uiso 1 1 calc R
C56 C 1.1835(4) 0.0059(5) 0.5360(4) 0.0338(14) Uani 1 1 d .
H56 H 1.2079 0.024 0.4581 0.041 Uiso 1 1 calc R
C57 C 1.1485(4) 0.0906(5) 0.5921(4) 0.0357(15) Uani 1 1 d .
H57 H 1.1477 0.1682 0.5532 0.043 Uiso 1 1 calc R
C58 C 1.1139(4) 0.0642(4) 0.7063(4) 0.0306(14) Uani 1 1 d .
H58 H 1.0923 0.1247 0.7432 0.037 Uiso 1 1 calc R
C59 C 1.1566(4) -0.0149(4) 0.9306(4) 0.0216(11) Uani 1 1 d .
C60 C 1.2868(4) -0.0428(4) 0.8796(4) 0.0251(12) Uani 1 1 d .
H60 H 1.318 -0.093 0.8303 0.03 Uiso 1 1 calc R
C61 C 1.3729(4) -0.0009(4) 0.8971(4) 0.0289(14) Uani 1 1 d .
H61 H 1.46 -0.0227 0.8604 0.035 Uiso 1 1 calc R
C62 C 1.3305(4) 0.0726(4) 0.9686(4) 0.0283(13) Uani 1 1 d .
H62 H 1.3878 0.1023 0.9811 0.034 Uiso 1 1 calc R
C63 C 1.2035(4) 0.1017(4) 1.0213(4) 0.0297(13) Uani 1 1 d .
H63 H 1.1732 0.1505 1.0718 0.036 Uiso 1 1 calc R
C64 C 1.1185(4) 0.0603(4) 1.0012(4) 0.0264(12) Uani 1 1 d .
H64 H 1.0316 0.0842 1.0369 0.032 Uiso 1 1 calc R
C65 C 0.9162(4) -0.0192(4) 0.9570(4) 0.0221(12) Uani 1 1 d .
C66 C 0.8581(4) -0.0259(4) 1.0700(4) 0.0294(13) Uani 1 1 d .
H66 H 0.9081 -0.0573 1.1152 0.035 Uiso 1 1 calc R
C67 C 0.7301(4) 0.0112(4) 1.1201(4) 0.0333(13) Uani 1 1 d .
H67 H 0.6954 0.0071 1.1971 0.04 Uiso 1 1 calc R
C68 C 0.6544(5) 0.0539(4) 1.0574(5) 0.0361(14) Uani 1 1 d U
H68 H 0.567 0.078 1.091 0.043 Uiso 1 1 calc R
C69 C 0.7062(5) 0.0612(4) 0.9464(5) 0.0367(16) Uani 1 1 d .
H69 H 0.6549 0.091 0.9024 0.044 Uiso 1 1 calc R
C70 C 0.8350(4) 0.0248(4) 0.8973(4) 0.0254(12) Uani 1 1 d .
H70 H 0.8686 0.0303 0.8201 0.03 Uiso 1 1 calc R
C71 C 1.0789(4) -0.2094(4) 0.9615(4) 0.0176(11) Uani 1 1 d .
C72 C 1.1490(4) -0.2655(4) 1.0301(4) 0.0224(12) Uani 1 1 d .
H72 H 1.1938 -0.2225 1.0436 0.027 Uiso 1 1 calc R
C73 C 1.1555(4) -0.3807(4) 1.0792(4) 0.0209(11) Uani 1 1 d .
H73 H 1.2024 -0.4146 1.1269 0.025 Uiso 1 1 calc R
C74 C 1.0943(4) -0.4474(4) 1.0594(4) 0.0244(12) Uani 1 1 d .
H74 H 1.1003 -0.527 1.0916 0.029 Uiso 1 1 calc R
C75 C 1.0241(4) -0.3951(4) 0.9918(4) 0.0219(12) Uani 1 1 d .
H75 H 0.981 -0.4391 0.9775 0.026 Uiso 1 1 calc R
C76 C 1.0165(4) -0.2789(4) 0.9448(4) 0.0215(12) Uani 1 1 d .
H76 H 0.9669 -0.245 0.8995 0.026 Uiso 1 1 calc R
B1 B 0.4451(5) -0.5909(4) 0.3454(4) 0.0197(13) Uani 1 1 d .
B2 B 1.0655(5) -0.0717(4) 0.9042(5) 0.0203(13) Uani 1 1 d .
O1 O 0.6100(2) -0.3185(2) 0.6646(2) 0.0172(7) Uani 1 1 d .
O2 O 0.9013(3) -0.3498(2) 0.6102(2) 0.0199(8) Uani 1 1 d .
O3 O 0.9368(2) -0.2271(3) 0.3544(3) 0.0243(8) Uani 1 1 d .
O4 O 0.7268(3) -0.3112(3) 0.4068(2) 0.0243(8) Uani 1 1 d .
O5 O 0.5915(3) -0.1076(3) 0.4770(3) 0.0270(9) Uani 1 1 d .
O6 O 0.6733(3) -0.0599(2) 0.6238(3) 0.0260(8) Uani 1 1 d .
O7 O 0.9169(3) -0.0946(3) 0.4862(2) 0.0256(8) Uani 1 1 d .
N1 N 0.6053(3) -0.4043(3) 0.7477(3) 0.0158(9) Uani 1 1 d .
N2 N 0.8928(3) -0.4299(3) 0.6985(3) 0.0145(9) Uani 1 1 d .
N3 N 0.8518(3) -0.5866(3) 0.8688(3) 0.0153(9) Uani 1 1 d .
N4 N 0.6195(3) -0.5662(3) 0.9076(3) 0.0146(9) Uani 1 1 d .
N5 N 0.7829(3) -0.5899(3) 0.7000(3) 0.0151(9) Uani 1 1 d .
N6 N 0.8045(3) -0.6503(3) 0.5575(3) 0.0157(9) Uani 1 1 d .
N7 N 0.7087(3) -0.3729(3) 0.8789(3) 0.0143(9) Uani 1 1 d .
N8 N 0.7038(3) -0.2834(3) 0.9971(3) 0.0138(9) Uani 1 1 d .
Co1 Co 0.74336(5) -0.48779(5) 0.79675(5) 0.01448(16) Uani 1 1 d .
Na1 Na 0.76733(14) -0.21956(14) 0.52948(14) 0.0185(4) Uani 1 1 d .

loop_
_atom_site_aniso_label
_atom_site_aniso_U_11
_atom_site_aniso_U_22
_atom_site_aniso_U_33
_atom_site_aniso_U_23
_atom_site_aniso_U_13
_atom_site_aniso_U_12
C1 0.026(3) 0.024(3) 0.019(3) 0.000(2) -0.010(2) -0.007(2)
C2 0.016(2) 0.013(3) 0.015(3) -0.004(2) -0.004(2) -0.003(2)
C3 0.027(2) 0.017(2) 0.019(3) -0.013(2) 0.000(2) -0.010(2)
C4 0.023(3) 0.021(3) 0.033(3) -0.007(2) -0.009(2) -0.004(2)
C5 0.033(3) 0.021(3) 0.026(3) 0.004(2) -0.012(3) -0.001(2)
C6 0.029(3) 0.021(3) 0.013(3) 0.003(2) -0.009(2) -0.008(2)
C7 0.033(3) 0.017(3) 0.025(3) -0.001(2) -0.016(2) 0.003(2)
C8 0.026(3) 0.014(3) 0.015(3) -0.010(2) -0.010(2) 0.002(2)
C9 0.018(3) 0.016(3) 0.018(3) 0.002(2) -0.005(2) -0.004(2)
C10 0.021(3) 0.025(3) 0.041(4) -0.008(3) -0.016(3) 0.005(2)
C11 0.018(2) 0.013(3) 0.015(3) -0.006(2) -0.006(2) 0.001(2)
C12 0.066(4) 0.025(3) 0.042(4) -0.017(3) -0.043(3) 0.018(3)
C13 0.056(4) 0.017(3) 0.057(4) -0.018(3) -0.042(3) 0.016(3)
C14 0.033(3) 0.033(3) 0.026(3) -0.021(3) -0.013(3) -0.003(3)
C15 0.013(2) 0.013(3) 0.011(3) 0.000(2) -0.004(2) -0.003(2)
C16 0.031(3) 0.012(3) 0.025(3) -0.002(2) -0.015(2) 0.000(2)
C17 0.037(3) 0.012(3) 0.022(3) 0.003(2) -0.018(3) -0.007(2)
C18 0.017(3) 0.027(3) 0.023(3) -0.013(2) -0.008(2) -0.001(2)
C19 0.033(3) 0.035(3) 0.034(4) -0.019(3) -0.003(3) -0.007(3)
C20 0.037(3) 0.045(4) 0.024(3) -0.017(3) -0.007(3) -0.012(3)
C21 0.037(3) 0.038(4) 0.031(4) 0.009(3) -0.023(3) -0.016(3)
C22 0.021(3) 0.041(3) 0.026(3) 0.003(3) -0.014(3) -0.005(3)
C23 0.028(3) 0.026(3) 0.040(4) -0.006(3) -0.014(3) 0.010(3)
C24 0.039(3) 0.025(3) 0.040(4) -0.005(3) -0.020(3) 0.013(3)
C25 0.040(3) 0.024(3) 0.029(3) -0.014(3) -0.011(3) -0.003(3)
C26 0.044(3) 0.029(3) 0.049(4) -0.017(3) -0.021(3) -0.006(3)
C27 0.020(3) 0.035(3) 0.038(4) -0.009(3) -0.004(3) -0.007(2)
C28 0.020(3) 0.047(4) 0.038(4) -0.021(3) -0.002(3) -0.011(3)
C29 0.011(2) 0.024(3) 0.015(3) -0.001(2) -0.005(2) -0.006(2)
C30 0.019(2) 0.019(3) 0.026(3) -0.007(2) -0.008(2) -0.005(2)
C31 0.018(3) 0.026(3) 0.024(3) 0.002(3) -0.005(2) -0.005(2)
C32 0.019(3) 0.021(3) 0.035(4) 0.006(3) -0.012(3) -0.005(2)
C33 0.014(3) 0.018(3) 0.039(4) -0.012(3) -0.008(3) 0.005(2)
C34 0.017(2) 0.027(3) 0.021(3) -0.001(3) -0.007(2) -0.006(2)
C35 0.019(2) 0.021(3) 0.013(2) -0.003(2) -0.013(2) -0.001(2)
C36 0.025(3) 0.021(3) 0.018(3) -0.006(2) -0.012(2) -0.004(2)
C37 0.033(3) 0.028(3) 0.017(3) -0.014(2) -0.015(2) 0.008(2)
C38 0.016(3) 0.048(4) 0.014(3) -0.014(3) -0.006(2) 0.004(3)
C39 0.025(3) 0.036(3) 0.019(3) -0.008(3) -0.011(2) -0.007(2)
C40 0.020(3) 0.020(3) 0.015(3) 0.000(2) -0.013(2) 0.000(2)
C41 0.019(3) 0.018(3) 0.018(3) 0.006(2) -0.008(2) -0.011(2)
C42 0.027(3) 0.013(3) 0.035(3) 0.001(2) -0.015(3) -0.007(2)
C43 0.028(3) 0.023(3) 0.043(4) -0.002(3) -0.017(3) -0.005(2)
C44 0.028(3) 0.033(3) 0.033(4) 0.004(3) -0.017(3) -0.017(3)
C45 0.038(3) 0.033(3) 0.023(3) -0.004(3) -0.016(3) -0.016(3)
C46 0.022(3) 0.027(3) 0.015(3) 0.002(2) -0.008(2) -0.008(2)
C47 0.009(2) 0.024(3) 0.020(3) -0.006(2) -0.006(2) 0.003(2)
C48 0.014(2) 0.020(3) 0.018(3) -0.002(2) -0.003(2) -0.002(2)
C49 0.022(3) 0.031(3) 0.023(3) -0.011(3) -0.010(2) -0.001(2)
C50 0.023(3) 0.035(3) 0.015(3) -0.003(3) -0.005(2) 0.006(2)
C51 0.033(3) 0.017(3) 0.015(3) 0.002(2) -0.006(2) -0.003(2)
C52 0.022(3) 0.018(3) 0.021(3) -0.004(3) -0.008(2) -0.002(2)
C53 0.024(3) 0.015(3) 0.029(3) -0.001(3) -0.017(2) -0.001(2)
C54 0.022(3) 0.028(3) 0.025(3) 0.000(3) -0.009(2) -0.003(2)
C55 0.029(3) 0.036(4) 0.030(4) -0.003(3) -0.014(3) -0.005(3)
C56 0.030(3) 0.045(4) 0.032(4) 0.009(3) -0.023(3) -0.015(3)
C57 0.043(3) 0.034(3) 0.037(4) 0.020(3) -0.030(3) -0.023(3)
C58 0.041(3) 0.023(3) 0.037(4) 0.000(3) -0.026(3) -0.010(3)
C59 0.026(3) 0.015(3) 0.025(3) 0.004(2) -0.017(2) -0.002(2)
C60 0.030(3) 0.020(3) 0.026(3) -0.005(3) -0.011(3) -0.005(2)
C61 0.021(3) 0.030(3) 0.036(4) 0.001(3) -0.013(3) -0.008(2)
C62 0.030(3) 0.021(3) 0.040(4) 0.004(3) -0.023(3) -0.010(3)
C63 0.036(3) 0.024(3) 0.038(4) -0.005(3) -0.021(3) -0.009(3)
C64 0.026(3) 0.022(3) 0.032(3) -0.002(3) -0.017(3) 0.002(2)
C65 0.027(3) 0.013(3) 0.033(3) -0.012(3) -0.012(3) -0.003(2)
C66 0.021(3) 0.023(3) 0.047(4) -0.013(3) -0.013(3) 0.002(2)
C67 0.039(3) 0.021(3) 0.043(4) -0.015(3) -0.008(3) -0.011(3)
C68 0.027(3) 0.022(3) 0.059(3) -0.018(3) -0.008(3) -0.004(2)
C69 0.029(3) 0.019(3) 0.073(5) -0.011(3) -0.030(3) 0.000(2)
C70 0.026(3) 0.011(3) 0.044(4) -0.011(3) -0.014(3) -0.002(2)
C71 0.017(2) 0.013(3) 0.016(3) -0.004(2) 0.000(2) 0.001(2)
C72 0.022(3) 0.016(3) 0.029(3) -0.007(3) -0.007(3) -0.003(2)
C73 0.022(3) 0.023(3) 0.013(3) 0.000(2) -0.004(2) -0.003(2)
C74 0.016(3) 0.018(3) 0.026(3) -0.002(2) 0.003(2) -0.003(2)
C75 0.013(2) 0.022(3) 0.030(3) -0.008(3) -0.004(2) -0.006(2)
C76 0.015(2) 0.018(3) 0.033(3) -0.010(3) -0.009(2) 0.001(2)
B1 0.023(3) 0.014(3) 0.022(3) 0.002(3) -0.007(3) -0.009(3)
B2 0.017(3) 0.016(3) 0.034(4) -0.014(3) -0.012(3) 0.001(2)
O1 0.0181(17) 0.0184(19) 0.0116(18) -0.0012(16) -0.0044(15) -0.0018(14)
O2 0.0243(18) 0.0163(18) 0.017(2) 0.0020(16) -0.0086(16) -0.0046(15)
O3 0.0151(17) 0.029(2) 0.031(2) -0.0126(17) -0.0068(15) -0.0029(15)
O4 0.0239(18) 0.034(2) 0.015(2) -0.0020(17) -0.0067(16) -0.0085(16)
O5 0.0223(18) 0.034(2) 0.024(2) -0.0018(18) -0.0113(17) -0.0045(16)
O6 0.0314(19) 0.0195(19) 0.028(2) -0.0047(17) -0.0141(17) 0.0005(16)
O7 0.0306(19) 0.021(2) 0.026(2) -0.0074(17) -0.0056(17) -0.0093(16)
N1 0.019(2) 0.013(2) 0.014(2) -0.0060(19) -0.0051(19) 0.0000(18)
N2 0.017(2) 0.012(2) 0.014(2) -0.0083(19) 0.0001(19) -0.0028(18)
N3 0.024(2) 0.012(2) 0.015(2) -0.0040(19) -0.0115(19) -0.0023(18)
N4 0.020(2) 0.012(2) 0.014(2) -0.0017(19) -0.0095(19) -0.0035(18)
N5 0.020(2) 0.015(2) 0.013(2) -0.004(2) -0.0085(19) -0.0011(19)
N6 0.017(2) 0.018(2) 0.018(2) -0.015(2) -0.0066(18) 0.0017(18)
N7 0.012(2) 0.018(2) 0.015(2) -0.011(2) -0.0042(18) 0.0010(18)
N8 0.016(2) 0.016(2) 0.012(2) -0.0093(19) -0.0033(18) -0.0027(17)
Co1 0.0189(3) 0.0133(4) 0.0132(4) -0.0033(3) -0.0074(3) -0.0026(3)
Na1 0.0198(10) 0.0212(11) 0.0151(11) -0.0034(8) -0.0076(9) -0.0027(8)

loop_
_atom_type_symbol
_atom_type_description
_atom_type_scat_dispersion_real
_atom_type_scat_dispersion_imag
_atom_type_scat_source
C C 0.0033 0.0016 'International Tables Vol C Tables 4.2.6.8 and 6.1.1.4'
H H 0 0 'International Tables Vol C Tables 4.2.6.8 and 6.1.1.4'
B B 0.0013 0.0007 'International Tables Vol C Tables 4.2.6.8 and 6.1.1.4'
O O 0.0106 0.006 'International Tables Vol C Tables 4.2.6.8 and 6.1.1.4'
N N 0.0061 0.0033 'International Tables Vol C Tables 4.2.6.8 and 6.1.1.4'
Co Co 0.3494 0.9721 'International Tables Vol C Tables 4.2.6.8 and 6.1.1.4'
Na Na 0.0362 0.0249 'International Tables Vol C Tables 4.2.6.8 and 6.1.1.4'

loop_
_geom_angle_atom_site_label_1
_geom_angle_atom_site_label_2
_geom_angle_atom_site_label_3
_geom_angle
C2 C1 H1A 109.5
C2 C1 H1B 109.5
H1A C1 H1B 109.5
C2 C1 H1C 109.5
H1A C1 H1C 109.5
H1B C1 H1C 109.5
N1 C2 C3 113.8(4)
N1 C2 C1 120.8(4)
C3 C2 C1 125.4(4)
N4 C3 C2 113.4(4)
N4 C3 C4 123.3(4)
C2 C3 C4 123.3(4)
C3 C4 H4A 109.5
C3 C4 H4B 109.5
H4A C4 H4B 109.5
C3 C4 H4C 109.5
H4A C4 H4C 109.5
H4B C4 H4C 109.5
N4 C5 C6 110.7(3)
N4 C5 H5A 109.5
C6 C5 H5A 109.5
N4 C5 H5B 109.5
C6 C5 H5B 109.5
H5A C5 H5B 108.1
N3 C6 C5 109.8(3)
N3 C6 H6A 109.7
C5 C6 H6A 109.7
N3 C6 H6B 109.7
C5 C6 H6B 109.7
H6A C6 H6B 108.2
C8 C7 H7A 109.5
C8 C7 H7B 109.5
H7A C7 H7B 109.5
C8 C7 H7C 109.5
H7A C7 H7C 109.5
H7B C7 H7C 109.5
N3 C8 C9 115.3(4)
N3 C8 C7 122.8(4)
C9 C8 C7 121.9(4)
N2 C9 C8 112.9(4)
N2 C9 C10 121.6(4)
C8 C9 C10 125.5(4)
C9 C10 H10A 109.5
C9 C10 H10B 109.5
H10A C10 H10B 109.5
C9 C10 H10C 109.5
H10A C10 H10C 109.5
H10B C10 H10C 109.5
N5 C11 N6 110.3(4)
N5 C11 H11 124.8
N6 C11 H11 124.8
C13 C12 N5 109.1(4)
C13 C12 H12 125.4
N5 C12 H12 125.4
C12 C13 N6 106.5(4)
C12 C13 H13 126.8
N6 C13 H13 126.8
N6 C14 H14A 109.5
N6 C14 H14B 109.5
H14A C14 H14B 109.5
N6 C14 H14C 109.5
H14A C14 H14C 109.5
H14B C14 H14C 109.5
N7 C15 N8 110.5(4)
N7 C15 H15 124.7
N8 C15 H15 124.7
C17 C16 N7 108.0(4)
C17 C16 H16 126
N7 C16 H16 126
N8 C17 C16 107.2(4)
N8 C17 H17 126.4
C16 C17 H17 126.4
N8 C18 H18A 109.5
N8 C18 H18B 109.5
H18A C18 H18B 109.5
N8 C18 H18C 109.5
H18A C18 H18C 109.5
H18B C18 H18C 109.5
O3 C19 C20 105.7(4)
O3 C19 Na1 50.7(2)
C20 C19 Na1 87.3(3)
O3 C19 H19A 110.6
C20 C19 H19A 110.6
Na1 C19 H19A 74.2
O3 C19 H19B 110.6
C20 C19 H19B 110.6
Na1 C19 H19B 158.4
H19A C19 H19B 108.7
O4 C20 C19 108.9(4)
O4 C20 H20A 109.9
C19 C20 H20A 109.9
O4 C20 H20B 109.9
C19 C20 H20B 109.9
H20A C20 H20B 108.3
O4 C21 C22 109.7(4)
O4 C21 H21A 109.7
C22 C21 H21A 109.7
O4 C21 H21B 109.7
C22 C21 H21B 109.7
H21A C21 H21B 108.2
O5 C22 C21 107.6(4)
O5 C22 H22A 110.2
C21 C22 H22A 110.2
O5 C22 H22B 110.2
C21 C22 H22B 110.2
H22A C22 H22B 108.5
O5 C23 C24 107.9(4)
O5 C23 H23A 110.1
C24 C23 H23A 110.1
O5 C23 H23B 110.1
C24 C23 H23B 110.1
H23A C23 H23B 108.4
O6 C24 C23 107.8(4)
O6 C24 H24A 110.1
C23 C24 H24A 110.1
O6 C24 H24B 110.1
C23 C24 H24B 110.1
H24A C24 H24B 108.5
O6 C25 C26 112.5(4)
O6 C25 H25A 109.1
C26 C25 H25A 109.1
O6 C25 H25B 109.1
C26 C25 H25B 109.1
H25A C25 H25B 107.8
O7 C26 C25 107.3(4)
O7 C26 H26A 110.3
C25 C26 H26A 110.3
O7 C26 H26B 110.3
C25 C26 H26B 110.3
H26A C26 H26B 108.5
O7 C27 C28 108.0(4)
O7 C27 H27A 110.1
C28 C27 H27A 110.1
O7 C27 H27B 110.1
C28 C27 H27B 110.1
H27A C27 H27B 108.4
O3 C28 C27 106.6(4)
O3 C28 H28A 110.4
C27 C28 H28A 110.4
O3 C28 H28B 110.4
C27 C28 H28B 110.4
H28A C28 H28B 108.6
C34 C29 C30 113.3(4)
C34 C29 B1 127.2(4)
C30 C29 B1 119.4(4)
C31 C30 C29 124.5(5)
C31 C30 H30 117.8
C29 C30 H30 117.8
C32 C31 C30 119.9(5)
C32 C31 H31 120.1
C30 C31 H31 120.1
C31 C32 C33 119.0(5)
C31 C32 H32 120.5
C33 C32 H32 120.5
C32 C33 C34 120.3(5)
C32 C33 H33 119.9
C34 C33 H33 119.9
C29 C34 C33 123.1(4)
C29 C34 H34 118.5
C33 C34 H34 118.5
C36 C35 C40 115.7(4)
C36 C35 B1 122.1(4)
C40 C35 B1 121.8(4)
C35 C36 C37 122.6(4)
C35 C36 H36 118.7
C37 C36 H36 118.7
C38 C37 C36 119.3(5)
C38 C37 H37 120.3
C36 C37 H37 120.3
C39 C38 C37 120.1(4)
C39 C38 H38 119.9
C37 C38 H38 119.9
C38 C39 C40 120.0(4)
C38 C39 H39 120
C40 C39 H39 120
C39 C40 C35 122.2(4)
C39 C40 H40 118.9
C35 C40 H40 118.9
C46 C41 C42 114.4(4)
C46 C41 B1 127.8(4)
C42 C41 B1 117.9(4)
C43 C42 C41 123.1(5)
C43 C42 H42 118.5
C41 C42 H42 118.5
C44 C43 C42 120.0(5)
C44 C43 H43 120
C42 C43 H43 120
C45 C44 C43 118.7(4)
C45 C44 H44 120.7
C43 C44 H44 120.7
C44 C45 C46 119.8(5)
C44 C45 H45 120.1
C46 C45 H45 120.1
C41 C46 C45 124.0(4)
C41 C46 H46 118
C45 C46 H46 118
C48 C47 C52 115.0(4)
C48 C47 B1 122.3(4)
C52 C47 B1 122.2(4)
C49 C48 C47 122.4(4)
C49 C48 H48 118.8
C47 C48 H48 118.8
C50 C49 C48 119.8(4)
C50 C49 H49 120.1
C48 C49 H49 120.1
C51 C50 C49 120.7(4)
C51 C50 H50 119.7
C49 C50 H50 119.7
C50 C51 C52 119.2(4)
C50 C51 H51 120.4
C52 C51 H51 120.4
C51 C52 C47 122.9(4)
C51 C52 H52 118.5
C47 C52 H52 118.5
C54 C53 C58 114.6(5)
C54 C53 B2 126.0(4)
C58 C53 B2 119.4(4)
C55 C54 C53 123.7(5)
C55 C54 H54 118.2
C53 C54 H54 118.2
C54 C55 C56 119.2(5)
C54 C55 H55 120.4
C56 C55 H55 120.4
C57 C56 C55 119.5(5)
C57 C56 H56 120.3
C55 C56 H56 120.3
C56 C57 C58 120.4(5)
C56 C57 H57 119.8
C58 C57 H57 119.8
C57 C58 C53 122.6(5)
C57 C58 H58 118.7
C53 C58 H58 118.7
C64 C59 C60 114.4(4)
C64 C59 B2 126.7(4)
C60 C59 B2 118.9(4)
C61 C60 C59 123.8(5)
C61 C60 H60 118.1
C59 C60 H60 118.1
C62 C61 C60 119.6(5)
C62 C61 H61 120.2
C60 C61 H61 120.2
C63 C62 C61 118.7(4)
C63 C62 H62 120.6
C61 C62 H62 120.6
C62 C63 C64 120.9(5)
C62 C63 H63 119.6
C64 C63 H63 119.6
C63 C64 C59 122.6(5)
C63 C64 H64 118.7
C59 C64 H64 118.7
C66 C65 C70 114.5(4)
C66 C65 B2 120.9(4)
C70 C65 B2 124.4(4)
C65 C66 C67 123.3(5)
C65 C66 H66 118.4
C67 C66 H66 118.4
C68 C67 C66 119.8(5)
C68 C67 H67 120.1
C66 C67 H67 120.1
C69 C68 C67 119.3(5)
C69 C68 H68 120.4
C67 C68 H68 120.4
C68 C69 C70 120.2(5)
C68 C69 H69 119.9
C70 C69 H69 119.9
C65 C70 C69 122.9(5)
C65 C70 H70 118.5
C69 C70 H70 118.5
C72 C71 C76 115.2(4)
C72 C71 B2 124.2(4)
C76 C71 B2 120.6(4)
C73 C72 C71 122.7(4)
C73 C72 H72 118.7
C71 C72 H72 118.7
C72 C73 C74 120.5(4)
C72 C73 H73 119.7
C74 C73 H73 119.7
C75 C74 C73 118.5(4)
C75 C74 H74 120.8
C73 C74 H74 120.8
C74 C75 C76 120.3(4)
C74 C75 H75 119.8
C76 C75 H75 119.8
C75 C76 C71 122.7(4)
C75 C76 H76 118.6
C71 C76 H76 118.6
C29 B1 C41 105.4(3)
C29 B1 C47 113.7(4)
C41 B1 C47 110.5(4)
C29 B1 C35 109.9(4)
C41 B1 C35 114.2(4)
C47 B1 C35 103.3(3)
C65 B2 C59 113.4(4)
C65 B2 C71 104.8(4)
C59 B2 C71 109.5(4)
C65 B2 C53 110.4(4)
C59 B2 C53 106.8(4)
C71 B2 C53 112.0(4)
N1 O1 Na1 135.4(2)
N2 O2 Na1 137.2(2)
C19 O3 C28 113.4(3)
C19 O3 Na1 102.4(3)
C28 O3 Na1 110.7(3)
C21 O4 C20 112.9(3)
C21 O4 Na1 111.1(3)
C20 O4 Na1 111.8(2)
C23 O5 C22 112.2(3)
C23 O5 Na1 108.3(2)
C22 O5 Na1 108.3(2)
C24 O6 C25 113.7(3)
C24 O6 Na1 110.2(3)
C25 O6 Na1 112.8(3)
C26 O7 C27 115.3(4)
C26 O7 Na1 117.8(3)
C27 O7 Na1 116.2(3)
O1 N1 C2 120.8(3)
O1 N1 Co1 125.8(3)
C2 N1 Co1 113.4(3)
O2 N2 C9 120.5(4)
O2 N2 Co1 125.4(3)
C9 N2 Co1 114.1(3)
C8 N3 C6 128.2(4)
C8 N3 Co1 115.0(3)
C6 N3 Co1 116.6(3)
C3 N4 C5 126.8(4)
C3 N4 Co1 117.0(3)
C5 N4 Co1 116.3(3)
C11 N5 C12 106.2(4)
C11 N5 Co1 125.5(3)
C12 N5 Co1 128.2(3)
C11 N6 C13 107.8(4)
C11 N6 C14 126.6(4)
C13 N6 C14 125.5(4)
C15 N7 C16 106.8(4)
C15 N7 Co1 128.4(3)
C16 N7 Co1 124.4(3)
C15 N8 C17 107.5(4)
C15 N8 C18 126.3(4)
C17 N8 C18 126.2(4)
N4 Co1 N3 85.36(15)
N4 Co1 N2 168.04(16)
N3 Co1 N2 82.69(16)
N4 Co1 N1 82.28(15)
N3 Co1 N1 167.64(16)
N2 Co1 N1 109.67(16)
N4 Co1 N7 92.77(15)
N3 Co1 N7 91.73(15)
N2 Co1 N7 88.08(15)
N1 Co1 N7 88.88(15)
N4 Co1 N5 92.54(15)
N3 Co1 N5 92.04(15)
N2 Co1 N5 87.42(15)
N1 Co1 N5 88.51(15)
N7 Co1 N5 173.72(17)
O2 Na1 O1 85.97(11)
O2 Na1 O5 166.81(13)
O1 Na1 O5 80.84(11)
O2 Na1 O3 87.04(11)
O1 Na1 O3 142.71(13)
O5 Na1 O3 103.40(12)
O2 Na1 O6 109.12(12)
O1 Na1 O6 88.28(11)
O5 Na1 O6 70.79(11)
O3 Na1 O6 128.46(12)
O2 Na1 O7 82.24(10)
O1 Na1 O7 147.69(12)
O5 Na1 O7 109.15(12)
O3 Na1 O7 66.63(11)
O6 Na1 O7 67.69(11)
O2 Na1 O4 108.93(12)
O1 Na1 O4 81.37(10)
O5 Na1 O4 69.07(11)
O3 Na1 O4 66.49(10)
O6 Na1 O4 139.63(11)
O7 Na1 O4 130.92(12)
O2 Na1 C19 77.83(13)
O1 Na1 C19 116.06(13)
O5 Na1 C19 107.90(13)
O3 Na1 C19 26.95(11)
O6 Na1 C19 155.40(13)
O7 Na1 C19 90.68(12)
O4 Na1 C19 48.92(11)

loop_
_geom_bond_atom_site_label_1
_geom_bond_atom_site_label_2
_geom_bond_distance
C1 C2 1.504(5)
C1 H1A 0.98
C1 H1B 0.98
C1 H1C 0.98
C2 N1 1.324(5)
C2 C3 1.459(6)
C3 N4 1.287(5)
C3 C4 1.491(5)
C4 H4A 0.98
C4 H4B 0.98
C4 H4C 0.98
C5 N4 1.461(5)
C5 C6 1.519(5)
C5 H5A 0.99
C5 H5B 0.99
C6 N3 1.461(5)
C6 H6A 0.99
C6 H6B 0.99
C7 C8 1.508(5)
C7 H7A 0.98
C7 H7B 0.98
C7 H7C 0.98
C8 N3 1.293(5)
C8 C9 1.445(6)
C9 N2 1.318(5)
C9 C10 1.486(6)
C10 H10A 0.98
C10 H10B 0.98
C10 H10C 0.98
C11 N5 1.327(5)
C11 N6 1.333(5)
C11 H11 0.95
C12 C13 1.351(6)
C12 N5 1.364(6)
C12 H12 0.95
C13 N6 1.360(5)
C13 H13 0.95
C14 N6 1.469(5)
C14 H14A 0.98
C14 H14B 0.98
C14 H14C 0.98
C15 N7 1.323(5)
C15 N8 1.345(5)
C15 H15 0.95
C16 C17 1.364(6)
C16 N7 1.381(5)
C16 H16 0.95
C17 N8 1.362(5)
C17 H17 0.95
C18 N8 1.451(5)
C18 H18A 0.98
C18 H18B 0.98
C18 H18C 0.98
C19 O3 1.423(5)
C19 C20 1.483(6)
C19 Na1 3.068(5)
C19 H19A 0.99
C19 H19B 0.99
C20 O4 1.430(5)
C20 H20A 0.99
C20 H20B 0.99
C21 O4 1.422(5)
C21 C22 1.502(7)
C21 H21A 0.99
C21 H21B 0.99
C22 O5 1.442(5)
C22 H22A 0.99
C22 H22B 0.99
C23 O5 1.427(6)
C23 C24 1.500(6)
C23 H23A 0.99
C23 H23B 0.99
C24 O6 1.431(5)
C24 H24A 0.99
C24 H24B 0.99
C25 O6 1.432(5)
C25 C26 1.501(6)
C25 H25A 0.99
C25 H25B 0.99
C26 O7 1.412(5)
C26 H26A 0.99
C26 H26B 0.99
C27 O7 1.418(5)
C27 C28 1.485(6)
C27 H27A 0.99
C27 H27B 0.99
C28 O3 1.427(5)
C28 H28A 0.99
C28 H28B 0.99
C29 C34 1.398(6)
C29 C30 1.417(6)
C29 B1 1.637(6)
C30 C31 1.381(6)
C30 H30 0.95
C31 C32 1.363(6)
C31 H31 0.95
C32 C33 1.389(6)
C32 H32 0.95
C33 C34 1.398(6)
C33 H33 0.95
C34 H34 0.95
C35 C36 1.402(6)
C35 C40 1.410(5)
C35 B1 1.652(6)
C36 C37 1.404(6)
C36 H36 0.95
C37 C38 1.395(6)
C37 H37 0.95
C38 C39 1.365(6)
C38 H38 0.95
C39 C40 1.407(6)
C39 H39 0.95
C40 H40 0.95
C41 C46 1.388(6)
C41 C42 1.411(6)
C41 B1 1.638(6)
C42 C43 1.392(5)
C42 H42 0.95
C43 C44 1.390(7)
C43 H43 0.95
C44 C45 1.387(6)
C44 H44 0.95
C45 C46 1.392(5)
C45 H45 0.95
C46 H46 0.95
C47 C48 1.400(5)
C47 C52 1.403(6)
C47 B1 1.645(7)
C48 C49 1.397(6)
C48 H48 0.95
C49 C50 1.369(6)
C49 H49 0.95
C50 C51 1.361(6)
C50 H50 0.95
C51 C52 1.401(6)
C51 H51 0.95
C52 H52 0.95
C53 C54 1.396(6)
C53 C58 1.404(6)
C53 B2 1.652(7)
C54 C55 1.386(6)
C54 H54 0.95
C55 C56 1.392(6)
C55 H55 0.95
C56 C57 1.363(7)
C56 H56 0.95
C57 C58 1.394(7)
C57 H57 0.95
C58 H58 0.95
C59 C64 1.401(6)
C59 C60 1.406(6)
C59 B2 1.644(6)
C60 C61 1.397(6)
C60 H60 0.95
C61 C62 1.387(7)
C61 H61 0.95
C62 C63 1.379(6)
C62 H62 0.95
C63 C64 1.400(5)
C63 H63 0.95
C64 H64 0.95
C65 C66 1.396(6)
C65 C70 1.399(6)
C65 B2 1.642(7)
C66 C67 1.397(6)
C66 H66 0.95
C67 C68 1.378(6)
C67 H67 0.95
C68 C69 1.366(7)
C68 H68 0.95
C69 C70 1.401(6)
C69 H69 0.95
C70 H70 0.95
C71 C72 1.401(6)
C71 C76 1.402(5)
C71 B2 1.647(6)
C72 C73 1.382(6)
C72 H72 0.95
C73 C74 1.387(5)
C73 H73 0.95
C74 C75 1.385(6)
C74 H74 0.95
C75 C76 1.387(6)
C75 H75 0.95
C76 H76 0.95
O1 N1 1.293(4)
O1 Na1 2.355(3)
O2 N2 1.296(4)
O2 Na1 2.292(3)
O3 Na1 2.430(4)
O4 Na1 2.538(3)
O5 Na1 2.406(3)
O6 Na1 2.448(4)
O7 Na1 2.467(3)
N1 Co1 1.930(3)
N2 Co1 1.919(3)
N3 Co1 1.880(3)
N4 Co1 1.876(3)
N5 Co1 1.937(4)
N7 Co1 1.932(4)
